data_7055145
loop_
_publ_author_name
'Honz\'i\<ckov\'a, Iva'
'Vinkl\'arek, Jarom\'ir'
'Rom\~ao, Carlos C.'
'R\%u\<zi\<ckov\'a, Zde\<nka'
'Honz\'i\<cek, Jan'

_publ_section_title
;
 Novel indenyl ligands bearing electron-withdrawing functional groups
;
_journal_issue 1
_journal_name_full 'New J. Chem.'
_journal_page_first 245
_journal_paper_doi 10.1039/C5NJ02406D
_journal_volume 40
_journal_year 2016
_chemical_formula_moiety 'C16 H14 Mo O3'
_chemical_formula_sum 'C16 H14 Mo O3'
_chemical_formula_weight 350.21
_chemical_name_systematic
; 
 ? 
;
_space_group_IT_number 61
_symmetry_cell_setting orthorhombic
_symmetry_space_group_name_Hall '-P 2ac 2ab'
_symmetry_space_group_name_H-M 'P b c a'
_atom_sites_solution_hydrogens geom
_atom_sites_solution_primary direct
_atom_sites_solution_secondary difmap
_audit_creation_method SHELXL-97
_audit_update_record
;
2015-10-14 deposited with the CCDC.
2015-10-25 downloaded from the CCDC.
;
_cell_angle_alpha 90
_cell_angle_beta 90
_cell_angle_gamma 90
_cell_formula_units_Z 8
_cell_length_a 7.7210(6)
_cell_length_b 15.6320(12)
_cell_length_c 23.2461(18)
_cell_measurement_reflns_used 19844
_cell_measurement_temperature 150(1)
_cell_measurement_theta_max 27.5
_cell_measurement_theta_min 1
_cell_volume 2805.7(4)
_computing_cell_refinement 'COLLECT and DENZO'
_computing_data_collection 'COLLECT (Hooft, 1998) and DENZO (Otwinowski & Minor, 1997)'
_computing_data_reduction 'COLLECT and DENZO'
_computing_molecular_graphics 'PLATON (Spek, 2003)'
_computing_publication_material 'SHELXL-97 (Sheldrick, 2008)'
_computing_structure_refinement 'SHELXL-97 (Sheldrick, 2008)'
_computing_structure_solution 'SIR92 (Altomare et al., 1994)'
_diffrn_ambient_temperature 150(1)
_diffrn_detector_area_resol_mean 9.091
_diffrn_measured_fraction_theta_full 0.996
_diffrn_measured_fraction_theta_max 0.996
_diffrn_measurement_device_type 'Bruker Nonius KappaCCD area detector'
_diffrn_measurement_method '\f and \w scans to fill the Ewald sphere'
_diffrn_radiation_monochromator graphite
_diffrn_radiation_source 'fine-focus sealed tube'
_diffrn_radiation_type MoK\a
_diffrn_radiation_wavelength 0.71073
_diffrn_reflns_av_R_equivalents 0.0507
_diffrn_reflns_av_sigmaI/netI 0.0293
_diffrn_reflns_limit_h_max 8
_diffrn_reflns_limit_h_min -10
_diffrn_reflns_limit_k_max 17
_diffrn_reflns_limit_k_min -20
_diffrn_reflns_limit_l_max 30
_diffrn_reflns_limit_l_min -27
_diffrn_reflns_number 19751
_diffrn_reflns_theta_full 27.50
_diffrn_reflns_theta_max 27.50
_diffrn_reflns_theta_min 1.75
_diffrn_standards_number 0
_exptl_absorpt_coefficient_mu 0.938
_exptl_absorpt_correction_T_max 0.929
_exptl_absorpt_correction_T_min 0.847
_exptl_absorpt_correction_type integration
_exptl_absorpt_process_details
;
Gaussian integration (Coppens, 1970)
;
_exptl_crystal_colour yellow
_exptl_crystal_density_diffrn 1.658
_exptl_crystal_density_method 'not measured'
_exptl_crystal_description needle
_exptl_crystal_F_000 1408
_exptl_crystal_size_max 0.322
_exptl_crystal_size_mid 0.132
_exptl_crystal_size_min 0.098
_refine_diff_density_max 0.496
_refine_diff_density_min -0.520
_refine_diff_density_rms 0.080
_refine_ls_extinction_method none
_refine_ls_goodness_of_fit_ref 1.083
_refine_ls_hydrogen_treatment constr
_refine_ls_matrix_type full
_refine_ls_number_parameters 181
_refine_ls_number_reflns 3210
_refine_ls_number_restraints 0
_refine_ls_restrained_S_all 1.083
_refine_ls_R_factor_all 0.0469
_refine_ls_R_factor_gt 0.0292
_refine_ls_shift/su_max 0.003
_refine_ls_shift/su_mean 0.000
_refine_ls_structure_factor_coef Fsqd
_refine_ls_weighting_details 'calc w=1/[\s^2^(Fo^2^)+(0.0230P)^2^+3.7396P] where P=(Fo^2^+2Fc^2^)/3'
_refine_ls_weighting_scheme calc
_refine_ls_wR_factor_gt 0.0597
_refine_ls_wR_factor_ref 0.0685
_reflns_number_gt 2529
_reflns_number_total 3210
_reflns_threshold_expression >2sigma(I)
_cod_data_source_file c5nj02406d1.cif
_cod_data_source_block 14
_cod_depositor_comments 'Adding full bibliography for 7055144--7055149.cif.'
_cod_database_code 7055145

loop_
_symmetry_equiv_pos_as_xyz
'x, y, z'
'-x+1/2, -y, z+1/2'
'x+1/2, -y+1/2, -z'
'-x, y+1/2, -z+1/2'
'-x, -y, -z'
'x-1/2, y, -z-1/2'
'-x-1/2, y-1/2, z'
'x, -y-1/2, z-1/2'

loop_
_atom_site_label
_atom_site_type_symbol
_atom_site_fract_x
_atom_site_fract_y
_atom_site_fract_z
_atom_site_U_iso_or_equiv
_atom_site_adp_type
_atom_site_occupancy
_atom_site_symmetry_multiplicity
_atom_site_calc_flag
_atom_site_refinement_flags
Mo1 Mo 0.32729(3) 0.159739(14) 0.589174(9) 0.01968(8) Uani 1 1 d .
O1 O 0.4398(3) 0.28551(14) 0.73627(8) 0.0362(5) Uani 1 1 d .
C4 C 0.5930(3) 0.08757(18) 0.59659(12) 0.0255(6) Uani 1 1 d .
H4 H 0.6365 0.0593 0.5645 0.031 Uiso 1 1 d R
C16 C 0.2946(3) 0.2743(2) 0.55980(12) 0.0286(6) Uani 1 1 d .
C3 C 0.4896(3) 0.05019(18) 0.64071(11) 0.0233(6) Uani 1 1 d .
C2 C 0.4467(3) 0.11629(17) 0.68153(11) 0.0224(5) Uani 1 1 d .
C5 C 0.6187(3) 0.17423(19) 0.61000(12) 0.0274(6) Uani 1 1 d .
H5 H 0.6862 0.2123 0.5889 0.033 Uiso 1 1 d R
C10 C 0.5157(4) 0.27833(19) 0.69053(12) 0.0283(6) Uani 1 1 d .
C7 C 0.2872(3) 0.01425(19) 0.73678(12) 0.0299(6) Uani 1 1 d .
H7 H 0.2195 0.0004 0.7685 0.036 Uiso 1 1 d R
O2 O 0.3359(3) 0.12859(18) 0.45800(9) 0.0512(7) Uani 1 1 d .
C9 C 0.4260(4) -0.03395(18) 0.64932(12) 0.0287(6) Uani 1 1 d .
H9 H 0.4508 -0.0771 0.6231 0.034 Uiso 1 1 d R
C12 C 0.0600(4) 0.2033(2) 0.62677(14) 0.0347(7) Uani 1 1 d .
H12A H 0.0626 0.2398 0.5952 0.042 Uiso 1 1 d R
H12B H 0.0515 0.2256 0.6637 0.042 Uiso 1 1 d R
C15 C 0.3316(4) 0.1387(2) 0.50722(13) 0.0329(7) Uani 1 1 d .
O3 O 0.2785(3) 0.34280(15) 0.54127(10) 0.0429(6) Uani 1 1 d .
C6 C 0.3441(3) 0.09686(18) 0.73034(11) 0.0259(6) Uani 1 1 d .
H6 H 0.3164 0.1388 0.7572 0.031 Uiso 1 1 d R
C13 C 0.0692(4) 0.1153(2) 0.61865(14) 0.0368(7) Uani 1 1 d .
H13 H 0.0657 0.0796 0.6507 0.044 Uiso 1 1 d R
C8 C 0.3284(4) -0.05024(19) 0.69675(13) 0.0312(6) Uani 1 1 d .
H8 H 0.2872 -0.1054 0.7029 0.037 Uiso 1 1 d R
C14 C 0.0825(4) 0.0788(2) 0.56455(15) 0.0399(8) Uani 1 1 d .
H14A H 0.0854 0.1135 0.5321 0.048 Uiso 1 1 d R
H14B H 0.0881 0.0196 0.5607 0.048 Uiso 1 1 d R
C1 C 0.5246(3) 0.19486(18) 0.66100(11) 0.0237(5) Uani 1 1 d .
C11 C 0.6072(5) 0.3522(2) 0.66339(14) 0.0395(8) Uani 1 1 d .
H11A H 0.5600 0.4048 0.6778 0.047 Uiso 1 1 d R
H11B H 0.5927 0.3500 0.6224 0.047 Uiso 1 1 d R
H11C H 0.7283 0.3492 0.6726 0.047 Uiso 1 1 d R

loop_
_atom_site_aniso_label
_atom_site_aniso_U_11
_atom_site_aniso_U_22
_atom_site_aniso_U_33
_atom_site_aniso_U_23
_atom_site_aniso_U_13
_atom_site_aniso_U_12
Mo1 0.01694(12) 0.02531(12) 0.01680(11) 0.00057(9) -0.00038(9) 0.00002(9)
O1 0.0473(13) 0.0345(12) 0.0269(11) -0.0040(9) -0.0002(10) 0.0031(10)
C4 0.0161(12) 0.0355(16) 0.0250(14) -0.0020(12) 0.0022(11) 0.0035(11)
C16 0.0232(14) 0.0364(17) 0.0263(14) 0.0020(13) 0.0028(11) 0.0000(12)
C3 0.0177(12) 0.0297(14) 0.0226(13) -0.0006(11) -0.0043(11) 0.0044(11)
C2 0.0176(12) 0.0295(14) 0.0202(12) 0.0001(11) -0.0035(10) 0.0031(11)
C5 0.0184(13) 0.0367(17) 0.0270(14) 0.0021(12) 0.0006(11) -0.0001(11)
C10 0.0277(14) 0.0322(15) 0.0249(14) -0.0024(12) -0.0070(12) 0.0018(12)
C7 0.0250(14) 0.0374(16) 0.0272(14) 0.0102(13) 0.0036(12) 0.0049(12)
O2 0.0561(15) 0.0766(18) 0.0210(11) -0.0084(11) -0.0012(11) 0.0112(13)
C9 0.0271(15) 0.0284(15) 0.0306(15) -0.0017(12) -0.0040(12) 0.0056(12)
C12 0.0227(14) 0.0429(19) 0.0386(17) 0.0027(15) 0.0094(13) 0.0014(13)
C15 0.0294(15) 0.0427(18) 0.0267(14) 0.0000(13) -0.0022(13) 0.0038(13)
O3 0.0465(14) 0.0346(13) 0.0475(13) 0.0136(11) 0.0036(11) 0.0032(10)
C6 0.0250(14) 0.0328(15) 0.0199(12) 0.0026(11) -0.0001(11) 0.0072(12)
C13 0.0177(14) 0.052(2) 0.0405(17) 0.0104(15) -0.0014(13) -0.0073(13)
C8 0.0278(14) 0.0283(15) 0.0375(16) 0.0079(12) -0.0047(13) 0.0018(12)
C14 0.0342(17) 0.0407(19) 0.0449(18) 0.0028(15) -0.0053(15) -0.0130(14)
C1 0.0180(13) 0.0298(14) 0.0233(13) -0.0010(11) -0.0040(11) -0.0005(11)
C11 0.0442(18) 0.0361(18) 0.0383(17) -0.0055(14) -0.0003(15) -0.0126(15)

loop_
_atom_type_symbol
_atom_type_description
_atom_type_scat_dispersion_real
_atom_type_scat_dispersion_imag
_atom_type_scat_source
C C 0.0033 0.0016 'International Tables Vol C Tables 4.2.6.8 and 6.1.1.4'
H H 0.0000 0.0000 'International Tables Vol C Tables 4.2.6.8 and 6.1.1.4'
O O 0.0106 0.0060 'International Tables Vol C Tables 4.2.6.8 and 6.1.1.4'
Mo Mo -1.6832 0.6857 'International Tables Vol C Tables 4.2.6.8 and 6.1.1.4'

loop_
_exptl_crystal_face_index_h
_exptl_crystal_face_index_k
_exptl_crystal_face_index_l
_exptl_crystal_face_perp_dist
-1 0 1 0.038
1 0 -1 0.049
0 0 1 0.115
0 0 -1 0.141
0 -1 0 0.026
0 1 0 0.066
1 0 1 0.095

loop_
_geom_angle_atom_site_label_1
_geom_angle_atom_site_label_2
_geom_angle_atom_site_label_3
_geom_angle
C16 Mo1 C15 79.14(13)
C16 Mo1 C13 106.38(12)
C15 Mo1 C13 105.46(13)
C16 Mo1 C5 96.34(11)
C15 Mo1 C5 101.89(11)
C13 Mo1 C5 147.11(11)
C16 Mo1 C1 96.93(11)
C15 Mo1 C1 137.39(11)
C13 Mo1 C1 116.13(11)
C5 Mo1 C1 35.84(9)
C16 Mo1 C12 75.36(11)
C15 Mo1 C12 115.61(12)
C13 Mo1 C12 35.38(12)
C5 Mo1 C12 138.64(11)
C1 Mo1 C12 103.93(10)
C16 Mo1 C14 107.95(12)
C15 Mo1 C14 71.45(13)
C13 Mo1 C14 35.18(12)
C5 Mo1 C14 152.61(11)
C1 Mo1 C14 146.13(11)
C12 Mo1 C14 62.48(12)
C16 Mo1 C4 125.83(11)
C15 Mo1 C4 88.59(11)
C13 Mo1 C4 127.70(11)
C5 Mo1 C4 35.06(10)
C1 Mo1 C4 59.22(10)
C12 Mo1 C4 151.92(10)
C14 Mo1 C4 117.57(11)
C16 Mo1 C2 128.31(11)
C15 Mo1 C2 144.62(11)
C13 Mo1 C2 88.87(10)
C5 Mo1 C2 58.26(9)
C1 Mo1 C2 35.35(9)
C12 Mo1 C2 94.92(10)
C14 Mo1 C2 111.71(11)
C4 Mo1 C2 57.99(9)
C16 Mo1 C3 153.11(11)
C15 Mo1 C3 110.85(11)
C13 Mo1 C3 95.15(11)
C5 Mo1 C3 57.69(10)
C1 Mo1 C3 58.41(9)
C12 Mo1 C3 118.30(10)
C14 Mo1 C3 98.93(11)
C4 Mo1 C3 34.59(9)
C2 Mo1 C3 34.43(9)
C5 C4 C3 108.4(2)
C5 C4 Mo1 71.11(15)
C3 C4 Mo1 76.14(15)
C5 C4 H4 125.8
C3 C4 H4 125.8
Mo1 C4 H4 119.0
O3 C16 Mo1 178.3(3)
C9 C3 C4 132.5(3)
C9 C3 C2 119.5(2)
C4 C3 C2 108.0(2)
C9 C3 Mo1 122.88(18)
C4 C3 Mo1 69.27(15)
C2 C3 Mo1 72.64(15)
C6 C2 C3 120.1(3)
C6 C2 C1 132.7(3)
C3 C2 C1 107.2(2)
C6 C2 Mo1 123.69(18)
C3 C2 Mo1 72.93(14)
C1 C2 Mo1 68.29(14)
C4 C5 C1 109.3(2)
C4 C5 Mo1 73.83(16)
C1 C5 Mo1 72.61(15)
C4 C5 H5 125.4
C1 C5 H5 125.3
Mo1 C5 H5 119.8
O1 C10 C1 120.6(3)
O1 C10 C11 121.7(3)
C1 C10 C11 117.7(3)
C6 C7 C8 122.0(3)
C6 C7 H7 119.0
C8 C7 H7 119.0
C8 C9 C3 118.7(3)
C8 C9 H9 120.7
C3 C9 H9 120.6
C13 C12 Mo1 67.45(17)
C13 C12 H12A 120.0
Mo1 C12 H12A 82.2
C13 C12 H12B 120.0
Mo1 C12 H12B 121.0
H12A C12 H12B 120.0
O2 C15 Mo1 178.0(3)
C7 C6 C2 117.9(3)
C7 C6 H6 121.1
C2 C6 H6 121.0
C14 C13 C12 122.3(3)
C14 C13 Mo1 77.42(18)
C12 C13 Mo1 77.17(18)
C14 C13 H13 118.8
C12 C13 H13 118.9
Mo1 C13 H13 117.5
C9 C8 C7 121.8(3)
C9 C8 H8 119.2
C7 C8 H8 119.0
C13 C14 Mo1 67.39(17)
C13 C14 H14A 119.9
Mo1 C14 H14A 82.2
C13 C14 H14B 120.1
Mo1 C14 H14B 121.5
H14A C14 H14B 120.0
C5 C1 C2 107.1(2)
C5 C1 C10 127.6(3)
C2 C1 C10 125.2(2)
C5 C1 Mo1 71.56(15)
C2 C1 Mo1 76.36(15)
C10 C1 Mo1 120.80(18)
C10 C11 H11A 109.5
C10 C11 H11B 109.7
H11A C11 H11B 109.5
C10 C11 H11C 109.2
H11A C11 H11C 109.5
H11B C11 H11C 109.5

loop_
_geom_bond_atom_site_label_1
_geom_bond_atom_site_label_2
_geom_bond_distance
Mo1 C16 1.933(3)
Mo1 C15 1.934(3)
Mo1 C13 2.219(3)
Mo1 C5 2.312(3)
Mo1 C1 2.326(3)
Mo1 C12 2.342(3)
Mo1 C14 2.346(3)
Mo1 C4 2.347(3)
Mo1 C2 2.433(3)
Mo1 C3 2.437(3)
O1 C10 1.219(3)
C4 C5 1.404(4)
C4 C3 1.425(4)
C4 H4 0.9302
C16 O3 1.161(4)
C3 C9 1.418(4)
C3 C2 1.442(4)
C2 C6 1.417(4)
C2 C1 1.449(4)
C5 C1 1.427(4)
C5 H5 0.9300
C10 C1 1.476(4)
C10 C11 1.493(4)
C7 C6 1.372(4)
C7 C8 1.408(4)
C7 H7 0.9300
O2 C15 1.156(4)
C9 C8 1.359(4)
C9 H9 0.9300
C12 C13 1.391(5)
C12 H12A 0.9299
C12 H12B 0.9302
C6 H6 0.9300
C13 C14 1.385(5)
C13 H13 0.9301
C8 H8 0.9299
C14 H14A 0.9300
C14 H14B 0.9300
C11 H11A 0.9600
C11 H11B 0.9598
C11 H11C 0.9600
